data_4350753
loop_
_publ_author_name
'Adhikary, Anubendu'
'Schwartz, Jason R.'
'Meadows, Lonnie M.'
'Krause, Jeanette A.'
'Guan, Hairong'

_publ_section_title
;
 Interaction of alkynes with palladium POCOP-pincer hydride complexes and
 its unexpected relation to palladium-catalyzed hydrogenation of alkynes
;
_journal_issue 1
_journal_name_full 'Inorg. Chem. Front.'
_journal_page_first 71
_journal_paper_doi 10.1039/C3QI00073G
_journal_volume 1
_journal_year 2014
_chemical_formula_moiety 'C22 H40 O2 P2 Pd'
_chemical_formula_sum 'C22 H40 O2 P2 Pd'
_chemical_formula_weight 504.88
_space_group_IT_number 14
_space_group_name_Hall '-P 2ybc'
_space_group_name_H-M_alt 'P 1 21/c 1'
_symmetry_cell_setting monoclinic
_symmetry_space_group_name_Hall '-P 2ybc'
_symmetry_space_group_name_H-M 'P 1 21/c 1'
_atom_sites_solution_hydrogens mixed
_atom_sites_solution_primary direct
_atom_sites_solution_secondary difmap
_audit_creation_method SHELXL-97
_cell_angle_alpha 90.00
_cell_angle_beta 114.9270(10)
_cell_angle_gamma 90.00
_cell_formula_units_Z 4
_cell_length_a 16.4881(2)
_cell_length_b 10.60350(10)
_cell_length_c 15.7094(2)
_cell_measurement_reflns_used 9913
_cell_measurement_temperature 150(2)
_cell_measurement_theta_max 67.62
_cell_measurement_theta_min 2.96
_cell_volume 2490.65(5)
_computing_cell_refinement 'Bruker SAINT v7.66A'
_computing_data_collection 'Bruker SMART v5.634'
_computing_data_reduction 'Bruker SAINT v7.66A'
_computing_molecular_graphics 'Bruker SHELXTL v6.14'
_computing_publication_material 'Bruker SHELXTL v6.14'
_computing_structure_refinement 'Bruker SHELXTL v6.14'
_computing_structure_solution 'Bruker SHELXTL v6.14'
_diffrn_ambient_temperature 150(2)
_diffrn_measured_fraction_theta_full 0.987
_diffrn_measured_fraction_theta_max 0.987
_diffrn_measurement_device_type 'Bruker SMART6000 CCD'
_diffrn_measurement_method '\w scans'
_diffrn_radiation_monochromator graphite
_diffrn_radiation_source 'fine-focus sealed tube'
_diffrn_radiation_type CuK\a
_diffrn_radiation_wavelength 1.54178
_diffrn_reflns_av_R_equivalents 0.0337
_diffrn_reflns_av_sigmaI/netI 0.0237
_diffrn_reflns_limit_h_max 19
_diffrn_reflns_limit_h_min -18
_diffrn_reflns_limit_k_max 12
_diffrn_reflns_limit_k_min -12
_diffrn_reflns_limit_l_max 18
_diffrn_reflns_limit_l_min -18
_diffrn_reflns_number 20794
_diffrn_reflns_theta_full 67.99
_diffrn_reflns_theta_max 67.99
_diffrn_reflns_theta_min 2.96
_exptl_absorpt_coefficient_mu 7.319
_exptl_absorpt_correction_T_max 0.8674
_exptl_absorpt_correction_T_min 0.3086
_exptl_absorpt_correction_type multi-scan
_exptl_absorpt_process_details 'SADABS v2008/1 (Sheldrick)'
_exptl_crystal_colour colorless
_exptl_crystal_density_diffrn 1.346
_exptl_crystal_density_method 'not measured'
_exptl_crystal_description plate
_exptl_crystal_F_000 1056
_exptl_crystal_size_max 0.21
_exptl_crystal_size_mid 0.05
_exptl_crystal_size_min 0.02
_refine_diff_density_max 0.602
_refine_diff_density_min -0.406
_refine_diff_density_rms 0.071
_refine_ls_extinction_method none
_refine_ls_goodness_of_fit_ref 1.043
_refine_ls_hydrogen_treatment mixed
_refine_ls_matrix_type full
_refine_ls_number_parameters 259
_refine_ls_number_reflns 4482
_refine_ls_number_restraints 0
_refine_ls_restrained_S_all 1.043
_refine_ls_R_factor_all 0.0308
_refine_ls_R_factor_gt 0.0270
_refine_ls_shift/su_max 0.002
_refine_ls_shift/su_mean 0.000
_refine_ls_structure_factor_coef Fsqd
_refine_ls_weighting_details 'calc w=1/[\s^2^(Fo^2^)+(0.0421P)^2^+1.1632P] where P=(Fo^2^+2Fc^2^)/3'
_refine_ls_weighting_scheme calc
_refine_ls_wR_factor_gt 0.0688
_refine_ls_wR_factor_ref 0.0710
_reflns_number_gt 4030
_reflns_number_total 4482
_reflns_threshold_expression >2\s(I)
_cod_data_source_file c3qi00073g.txt
_cod_data_source_block 2A
_cod_depositor_comments
;
The following automatic conversions were performed:

data item '_symmetry_cell_setting' value 'Monoclinic' was changed to
'monoclinic' in accordance with the
/home/saulius/struct/COD-crude-data/automatic-downloads/DataCite-retrospective/RSC/depositions/lib/dictionaries/cif_core.dic
dictionary named 'cif_core.dic' version 2.4.2 last updated on
2011-04-26.

Automatic conversion script
Id: cif_fix_values 6909 2019-04-08 15:41:33Z antanas 
;
_cod_original_sg_symbol_H-M P2(1)/c
_cod_database_code 4350753

loop_
_symmetry_equiv_pos_as_xyz
'x, y, z'
'-x, y+1/2, -z+1/2'
'-x, -y, -z'
'x, -y-1/2, z-1/2'

loop_
_atom_site_label
_atom_site_type_symbol
_atom_site_fract_x
_atom_site_fract_y
_atom_site_fract_z
_atom_site_U_iso_or_equiv
_atom_site_adp_type
_atom_site_occupancy
_atom_site_symmetry_multiplicity
_atom_site_calc_flag
_atom_site_refinement_flags
Pd Pd 0.223977(11) 0.967390(15) 0.424553(11) 0.02467(8) Uani 1 1 d .
H1 H 0.1526(18) 0.878(3) 0.3285(18) 0.030 Uiso 1 1 d .
P1 P 0.30972(4) 0.81249(6) 0.51876(4) 0.02368(14) Uani 1 1 d .
P2 P 0.17037(4) 1.16279(6) 0.37351(4) 0.02485(14) Uani 1 1 d .
O1 O 0.38450(11) 0.88541(15) 0.61299(11) 0.0256(4) Uani 1 1 d .
O2 O 0.23348(11) 1.26053(15) 0.45885(12) 0.0282(4) Uani 1 1 d .
C1 C 0.30891(15) 1.0726(2) 0.53435(16) 0.0234(5) Uani 1 1 d .
C2 C 0.37690(16) 1.0164(2) 0.61098(17) 0.0235(5) Uani 1 1 d .
C3 C 0.43784(16) 1.0859(2) 0.68592(16) 0.0266(5) Uani 1 1 d .
H3 H 0.4833 1.0454 0.7382 0.032 Uiso 1 1 calc R
C4 C 0.42982(16) 1.2163(2) 0.68156(17) 0.0286(5) Uani 1 1 d .
H4 H 0.4716 1.2657 0.7311 0.034 Uiso 1 1 calc R
C5 C 0.36213(16) 1.2766(2) 0.60630(17) 0.0280(5) Uani 1 1 d .
H5 H 0.3568 1.3659 0.6044 0.034 Uiso 1 1 calc R
C6 C 0.30276(15) 1.2027(2) 0.53430(16) 0.0252(5) Uani 1 1 d .
C7 C 0.25464(17) 0.7108(3) 0.57547(18) 0.0323(6) Uani 1 1 d .
C8 C 0.31985(18) 0.6409(3) 0.66229(19) 0.0359(6) Uani 1 1 d .
H8A H 0.2865 0.5982 0.6929 0.054 Uiso 1 1 calc R
H8B H 0.3619 0.7012 0.7061 0.054 Uiso 1 1 calc R
H8C H 0.3530 0.5783 0.6436 0.054 Uiso 1 1 calc R
C9 C 0.1922(3) 0.6172(4) 0.5037(2) 0.0695(12) Uani 1 1 d .
H9A H 0.1554 0.5743 0.5302 0.104 Uiso 1 1 calc R
H9B H 0.2278 0.5547 0.4884 0.104 Uiso 1 1 calc R
H9C H 0.1534 0.6624 0.4466 0.104 Uiso 1 1 calc R
C10 C 0.2018(2) 0.8030(3) 0.6074(3) 0.0576(10) Uani 1 1 d .
H10A H 0.1709 0.7564 0.6388 0.086 Uiso 1 1 calc R
H10B H 0.1578 0.8473 0.5527 0.086 Uiso 1 1 calc R
H10C H 0.2428 0.8643 0.6510 0.086 Uiso 1 1 calc R
C11 C 0.38510(19) 0.7287(2) 0.47681(18) 0.0342(6) Uani 1 1 d .
C12 C 0.3302(3) 0.6508(4) 0.3902(2) 0.0715(12) Uani 1 1 d .
H12A H 0.3689 0.6209 0.3612 0.107 Uiso 1 1 calc R
H12B H 0.2822 0.7030 0.3452 0.107 Uiso 1 1 calc R
H12C H 0.3042 0.5783 0.4084 0.107 Uiso 1 1 calc R
C13 C 0.45654(19) 0.6471(3) 0.5509(2) 0.0413(7) Uani 1 1 d .
H13A H 0.5011 0.6218 0.5282 0.062 Uiso 1 1 calc R
H13B H 0.4285 0.5718 0.5629 0.062 Uiso 1 1 calc R
H13C H 0.4858 0.6954 0.6092 0.062 Uiso 1 1 calc R
C14 C 0.4325(3) 0.8360(3) 0.4500(3) 0.0630(10) Uani 1 1 d .
H14A H 0.4733 0.8003 0.4256 0.095 Uiso 1 1 calc R
H14B H 0.4665 0.8874 0.5055 0.095 Uiso 1 1 calc R
H14C H 0.3879 0.8889 0.4016 0.095 Uiso 1 1 calc R
C15 C 0.05831(16) 1.1995(2) 0.36849(18) 0.0311(6) Uani 1 1 d .
C16 C 0.0525(2) 1.1217(3) 0.4481(2) 0.0479(8) Uani 1 1 d .
H16A H -0.0037 1.1407 0.4525 0.072 Uiso 1 1 calc R
H16B H 0.1030 1.1431 0.5076 0.072 Uiso 1 1 calc R
H16C H 0.0547 1.0317 0.4351 0.072 Uiso 1 1 calc R
C17 C 0.04472(19) 1.3383(3) 0.3847(2) 0.0422(7) Uani 1 1 d .
H17A H -0.0143 1.3496 0.3846 0.063 Uiso 1 1 calc R
H17B H 0.0487 1.3893 0.3346 0.063 Uiso 1 1 calc R
H17C H 0.0911 1.3651 0.4455 0.063 Uiso 1 1 calc R
C18 C -0.0139(2) 1.1543(3) 0.2738(2) 0.0511(8) Uani 1 1 d .
H18A H -0.0721 1.1534 0.2766 0.077 Uiso 1 1 calc R
H18B H 0.0007 1.0690 0.2607 0.077 Uiso 1 1 calc R
H18C H -0.0162 1.2115 0.2239 0.077 Uiso 1 1 calc R
C19 C 0.1904(2) 1.2260(3) 0.27362(19) 0.0375(6) Uani 1 1 d .
C20 C 0.2922(2) 1.2182(4) 0.3076(3) 0.0622(10) Uani 1 1 d .
H20A H 0.3086 1.2489 0.2580 0.093 Uiso 1 1 calc R
H20B H 0.3116 1.1304 0.3225 0.093 Uiso 1 1 calc R
H20C H 0.3214 1.2704 0.3638 0.093 Uiso 1 1 calc R
C21 C 0.1596(3) 1.3625(3) 0.2476(2) 0.0525(8) Uani 1 1 d .
H21A H 0.1841 1.3954 0.2051 0.079 Uiso 1 1 calc R
H21B H 0.1808 1.4141 0.3046 0.079 Uiso 1 1 calc R
H21C H 0.0941 1.3652 0.2164 0.079 Uiso 1 1 calc R
C22 C 0.1458(2) 1.1394(3) 0.1880(2) 0.0518(8) Uani 1 1 d .
H22A H 0.1662 1.1626 0.1398 0.078 Uiso 1 1 calc R
H22B H 0.0807 1.1488 0.1626 0.078 Uiso 1 1 calc R
H22C H 0.1621 1.0516 0.2069 0.078 Uiso 1 1 calc R

loop_
_atom_site_aniso_label
_atom_site_aniso_U_11
_atom_site_aniso_U_22
_atom_site_aniso_U_33
_atom_site_aniso_U_23
_atom_site_aniso_U_13
_atom_site_aniso_U_12
Pd 0.02535(11) 0.02010(11) 0.02171(11) -0.00139(6) 0.00322(8) -0.00033(6)
P1 0.0244(3) 0.0208(3) 0.0221(3) -0.0010(2) 0.0060(2) 0.0000(2)
P2 0.0252(3) 0.0222(3) 0.0229(3) 0.0013(2) 0.0060(2) 0.0005(2)
O1 0.0242(8) 0.0237(8) 0.0236(8) -0.0003(7) 0.0049(7) 0.0004(6)
O2 0.0268(9) 0.0216(8) 0.0298(9) 0.0004(7) 0.0056(7) 0.0005(7)
C1 0.0205(11) 0.0268(12) 0.0209(11) -0.0047(10) 0.0068(9) -0.0024(9)
C2 0.0232(12) 0.0236(12) 0.0247(12) -0.0019(9) 0.0112(10) -0.0011(9)
C3 0.0234(12) 0.0316(13) 0.0219(12) -0.0021(10) 0.0067(9) -0.0018(10)
C4 0.0257(12) 0.0320(13) 0.0256(12) -0.0094(10) 0.0083(10) -0.0069(10)
C5 0.0298(13) 0.0230(12) 0.0332(13) -0.0060(10) 0.0151(11) -0.0028(10)
C6 0.0205(12) 0.0292(13) 0.0253(12) 0.0002(10) 0.0092(9) 0.0003(9)
C7 0.0293(13) 0.0314(14) 0.0317(14) 0.0047(11) 0.0083(11) -0.0053(11)
C8 0.0379(15) 0.0327(14) 0.0370(15) 0.0083(11) 0.0157(12) 0.0031(11)
C9 0.069(2) 0.070(2) 0.0455(19) 0.0056(17) 0.0007(17) -0.045(2)
C10 0.053(2) 0.062(2) 0.079(2) 0.0344(19) 0.0478(19) 0.0229(16)
C11 0.0428(15) 0.0312(14) 0.0294(14) -0.0020(11) 0.0159(12) 0.0092(11)
C12 0.064(2) 0.083(3) 0.050(2) -0.0332(19) 0.0071(18) 0.024(2)
C13 0.0391(16) 0.0423(16) 0.0453(17) 0.0022(13) 0.0206(13) 0.0130(13)
C14 0.081(3) 0.055(2) 0.086(3) 0.0220(19) 0.067(2) 0.0219(19)
C15 0.0225(12) 0.0291(13) 0.0349(14) 0.0007(11) 0.0056(10) 0.0031(10)
C16 0.0397(17) 0.0493(18) 0.064(2) 0.0147(15) 0.0305(15) 0.0081(13)
C17 0.0363(16) 0.0345(15) 0.0526(18) -0.0024(13) 0.0156(13) 0.0052(12)
C18 0.0307(16) 0.0481(18) 0.056(2) -0.0131(15) 0.0005(14) -0.0011(13)
C19 0.0511(17) 0.0357(15) 0.0296(14) 0.0040(11) 0.0209(12) -0.0010(12)
C20 0.057(2) 0.087(3) 0.058(2) 0.0087(19) 0.0392(18) -0.0052(19)
C21 0.080(2) 0.0387(17) 0.0405(17) 0.0089(13) 0.0271(17) -0.0037(16)
C22 0.078(2) 0.0456(18) 0.0331(16) 0.0018(13) 0.0251(16) 0.0080(16)

loop_
_atom_type_symbol
_atom_type_description
_atom_type_scat_dispersion_real
_atom_type_scat_dispersion_imag
_atom_type_scat_source
C C 0.0181 0.0091 'International Tables Vol C Tables 4.2.6.8 and 6.1.1.4'
H H 0.0000 0.0000 'International Tables Vol C Tables 4.2.6.8 and 6.1.1.4'
O O 0.0492 0.0322 'International Tables Vol C Tables 4.2.6.8 and 6.1.1.4'
P P 0.2955 0.4335 'International Tables Vol C Tables 4.2.6.8 and 6.1.1.4'
Pd Pd 0.1215 3.9337 'International Tables Vol C Tables 4.2.6.8 and 6.1.1.4'

loop_
_geom_angle_atom_site_label_1
_geom_angle_atom_site_label_2
_geom_angle_atom_site_label_3
_geom_angle
C1 Pd P2 79.92(7)
C1 Pd P1 80.02(7)
P2 Pd P1 159.93(2)
C1 Pd H1 178.5(9)
P2 Pd H1 99.7(9)
P1 Pd H1 100.4(9)
O1 P1 C11 100.48(11)
O1 P1 C7 99.87(10)
C11 P1 C7 115.26(12)
O1 P1 Pd 105.59(6)
C11 P1 Pd 116.20(8)
C7 P1 Pd 115.92(9)
O2 P2 C15 100.16(10)
O2 P2 C19 100.49(11)
C15 P2 C19 114.56(13)
O2 P2 Pd 105.43(6)
C15 P2 Pd 116.11(9)
C19 P2 Pd 116.59(9)
C2 O1 P1 114.64(14)
C6 O2 P2 114.84(15)
C6 C1 C2 117.5(2)
C6 C1 Pd 121.46(17)
C2 C1 Pd 121.05(18)
C1 C2 C3 122.5(2)
C1 C2 O1 118.7(2)
C3 C2 O1 118.8(2)
C4 C3 C2 117.7(2)
C4 C3 H3 121.1
C2 C3 H3 121.1
C3 C4 C5 121.7(2)
C3 C4 H4 119.2
C5 C4 H4 119.2
C6 C5 C4 118.1(2)
C6 C5 H5 121.0
C4 C5 H5 121.0
C1 C6 C5 122.5(2)
C1 C6 O2 118.2(2)
C5 C6 O2 119.3(2)
C8 C7 C10 107.6(2)
C8 C7 C9 110.2(2)
C10 C7 C9 110.9(3)
C8 C7 P1 114.02(18)
C10 C7 P1 104.31(19)
C9 C7 P1 109.7(2)
C7 C8 H8A 109.5
C7 C8 H8B 109.5
H8A C8 H8B 109.5
C7 C8 H8C 109.5
H8A C8 H8C 109.5
H8B C8 H8C 109.5
C7 C9 H9A 109.5
C7 C9 H9B 109.5
H9A C9 H9B 109.5
C7 C9 H9C 109.5
H9A C9 H9C 109.5
H9B C9 H9C 109.5
C7 C10 H10A 109.5
C7 C10 H10B 109.5
H10A C10 H10B 109.5
C7 C10 H10C 109.5
H10A C10 H10C 109.5
H10B C10 H10C 109.5
C12 C11 C13 110.5(3)
C12 C11 C14 109.6(3)
C13 C11 C14 108.1(3)
C12 C11 P1 110.0(2)
C13 C11 P1 114.59(18)
C14 C11 P1 103.69(19)
C11 C12 H12A 109.5
C11 C12 H12B 109.5
H12A C12 H12B 109.5
C11 C12 H12C 109.5
H12A C12 H12C 109.5
H12B C12 H12C 109.5
C11 C13 H13A 109.5
C11 C13 H13B 109.5
H13A C13 H13B 109.5
C11 C13 H13C 109.5
H13A C13 H13C 109.5
H13B C13 H13C 109.5
C11 C14 H14A 109.5
C11 C14 H14B 109.5
H14A C14 H14B 109.5
C11 C14 H14C 109.5
H14A C14 H14C 109.5
H14B C14 H14C 109.5
C17 C15 C16 108.6(2)
C17 C15 C18 110.8(2)
C16 C15 C18 109.4(3)
C17 C15 P2 114.13(19)
C16 C15 P2 104.78(17)
C18 C15 P2 109.0(2)
C15 C16 H16A 109.5
C15 C16 H16B 109.5
H16A C16 H16B 109.5
C15 C16 H16C 109.5
H16A C16 H16C 109.5
H16B C16 H16C 109.5
C15 C17 H17A 109.5
C15 C17 H17B 109.5
H17A C17 H17B 109.5
C15 C17 H17C 109.5
H17A C17 H17C 109.5
H17B C17 H17C 109.5
C15 C18 H18A 109.5
C15 C18 H18B 109.5
H18A C18 H18B 109.5
C15 C18 H18C 109.5
H18A C18 H18C 109.5
H18B C18 H18C 109.5
C21 C19 C20 109.6(3)
C21 C19 C22 110.4(2)
C20 C19 C22 108.7(3)
C21 C19 P2 114.2(2)
C20 C19 P2 104.2(2)
C22 C19 P2 109.5(2)
C19 C20 H20A 109.5
C19 C20 H20B 109.5
H20A C20 H20B 109.5
C19 C20 H20C 109.5
H20A C20 H20C 109.5
H20B C20 H20C 109.5
C19 C21 H21A 109.5
C19 C21 H21B 109.5
H21A C21 H21B 109.5
C19 C21 H21C 109.5
H21A C21 H21C 109.5
H21B C21 H21C 109.5
C19 C22 H22A 109.5
C19 C22 H22B 109.5
H22A C22 H22B 109.5
C19 C22 H22C 109.5
H22A C22 H22C 109.5
H22B C22 H22C 109.5

loop_
_geom_bond_atom_site_label_1
_geom_bond_atom_site_label_2
_geom_bond_distance
Pd C1 2.036(2)
Pd P2 2.2627(6)
Pd P1 2.2634(6)
Pd H1 1.75(3)
P1 O1 1.6645(16)
P1 C11 1.860(3)
P1 C7 1.861(3)
P2 O2 1.6669(17)
P2 C15 1.857(3)
P2 C19 1.859(3)
O1 C2 1.394(3)
O2 C6 1.395(3)
C1 C6 1.383(3)
C1 C2 1.387(3)
C2 C3 1.393(3)
C3 C4 1.388(4)
C3 H3 0.9500
C4 C5 1.393(4)
C4 H4 0.9500
C5 C6 1.385(3)
C5 H5 0.9500
C7 C8 1.526(4)
C7 C10 1.527(4)
C7 C9 1.529(4)
C8 H8A 0.9800
C8 H8B 0.9800
C8 H8C 0.9800
C9 H9A 0.9800
C9 H9B 0.9800
C9 H9C 0.9800
C10 H10A 0.9800
C10 H10B 0.9800
C10 H10C 0.9800
C11 C12 1.522(4)
C11 C13 1.528(4)
C11 C14 1.537(4)
C12 H12A 0.9800
C12 H12B 0.9800
C12 H12C 0.9800
C13 H13A 0.9800
C13 H13B 0.9800
C13 H13C 0.9800
C14 H14A 0.9800
C14 H14B 0.9800
C14 H14C 0.9800
C15 C17 1.526(4)
C15 C16 1.534(4)
C15 C18 1.538(4)
C16 H16A 0.9800
C16 H16B 0.9800
C16 H16C 0.9800
C17 H17A 0.9800
C17 H17B 0.9800
C17 H17C 0.9800
C18 H18A 0.9800
C18 H18B 0.9800
C18 H18C 0.9800
C19 C21 1.531(4)
C19 C20 1.535(4)
C19 C22 1.536(4)
C20 H20A 0.9800
C20 H20B 0.9800
C20 H20C 0.9800
C21 H21A 0.9800
C21 H21B 0.9800
C21 H21C 0.9800
C22 H22A 0.9800
C22 H22B 0.9800
C22 H22C 0.9800

loop_
_geom_torsion_atom_site_label_1
_geom_torsion_atom_site_label_2
_geom_torsion_atom_site_label_3
_geom_torsion_atom_site_label_4
_geom_torsion
C1 Pd P1 O1 -0.52(9)
P2 Pd P1 O1 -1.93(10)
C1 Pd P1 C11 -110.87(12)
P2 Pd P1 C11 -112.28(12)
C1 Pd P1 C7 108.97(12)
P2 Pd P1 C7 107.55(11)
C1 Pd P2 O2 -1.04(9)
P1 Pd P2 O2 0.37(11)
C1 Pd P2 C15 -110.86(11)
P1 Pd P2 C15 -109.45(11)
C1 Pd P2 C19 109.41(13)
P1 Pd P2 C19 110.82(12)
C11 P1 O1 C2 120.93(16)
C7 P1 O1 C2 -120.87(16)
Pd P1 O1 C2 -0.25(16)
C15 P2 O2 C6 123.90(17)
C19 P2 O2 C6 -118.55(18)
Pd P2 O2 C6 3.01(17)
P2 Pd C1 C6 -1.01(18)
P1 Pd C1 C6 179.5(2)
P2 Pd C1 C2 -179.1(2)
P1 Pd C1 C2 1.36(18)
C6 C1 C2 C3 -0.2(4)
Pd C1 C2 C3 177.99(18)
C6 C1 C2 O1 179.8(2)
Pd C1 C2 O1 -2.0(3)
P1 O1 C2 C1 1.3(3)
P1 O1 C2 C3 -178.62(17)
C1 C2 C3 C4 -1.0(4)
O1 C2 C3 C4 178.9(2)
C2 C3 C4 C5 1.5(4)
C3 C4 C5 C6 -0.8(4)
C2 C1 C6 C5 1.0(4)
Pd C1 C6 C5 -177.16(18)
C2 C1 C6 O2 -178.5(2)
Pd C1 C6 O2 3.3(3)
C4 C5 C6 C1 -0.6(4)
C4 C5 C6 O2 179.0(2)
P2 O2 C6 C1 -4.1(3)
P2 O2 C6 C5 176.32(17)
O1 P1 C7 C8 -46.7(2)
C11 P1 C7 C8 60.0(2)
Pd P1 C7 C8 -159.50(17)
O1 P1 C7 C10 70.4(2)
C11 P1 C7 C10 177.0(2)
Pd P1 C7 C10 -42.4(2)
O1 P1 C7 C9 -170.7(2)
C11 P1 C7 C9 -64.1(3)
Pd P1 C7 C9 76.4(2)
O1 P1 C11 C12 178.5(2)
C7 P1 C11 C12 72.3(3)
Pd P1 C11 C12 -68.1(3)
O1 P1 C11 C13 53.3(2)
C7 P1 C11 C13 -53.0(2)
Pd P1 C11 C13 166.60(18)
O1 P1 C11 C14 -64.3(2)
C7 P1 C11 C14 -170.5(2)
Pd P1 C11 C14 49.0(2)
O2 P2 C15 C17 36.7(2)
C19 P2 C15 C17 -69.9(2)
Pd P2 C15 C17 149.59(17)
O2 P2 C15 C16 -81.9(2)
C19 P2 C15 C16 171.53(19)
Pd P2 C15 C16 31.0(2)
O2 P2 C15 C18 161.12(19)
C19 P2 C15 C18 54.5(2)
Pd P2 C15 C18 -86.0(2)
O2 P2 C19 C21 -61.9(2)
C15 P2 C19 C21 44.5(3)
Pd P2 C19 C21 -175.15(19)
O2 P2 C19 C20 57.6(2)
C15 P2 C19 C20 164.0(2)
Pd P2 C19 C20 -55.7(2)
O2 P2 C19 C22 173.8(2)
C15 P2 C19 C22 -79.9(2)
Pd P2 C19 C22 60.5(2)
